data_4319939
loop_
_publ_author_name
'Takuhiro Otsuka'
'Akiko Sekine'
'Naoki Fujigasaki'
'Yuji Ohashi'
'Youkoh Kaizu'

_publ_section_title
;
 Energy-Transfer Rate in Crystals of Double-Complex Salts Composed of
 [Ru(N-N)3]2+ (N-N = 2,2'-Bipyridine or 1,10-Phenanthroline) and
 [Cr(CN)6]3-: Effect of Relative Orientation between Donor and Acceptor
;
_journal_name_full 'Inorganic Chemistry'
_journal_page_first 3406
_journal_page_last 3412
_journal_paper_doi 10.1021/ic0013936
_journal_volume 40
_journal_year 2001
_chemical_formula_sum 'C66 H48 Cl Cr N18 O8 Ru2'
_chemical_formula_weight 1510.81
_chemical_name_systematic
;

 ?

;
_space_group_IT_number 5
_symmetry_cell_setting monoclinic
_symmetry_space_group_name_Hall 'C 2y'
_symmetry_space_group_name_H-M 'C 1 2 1'
_atom_sites_solution_hydrogens geom
_atom_sites_solution_primary direct
_atom_sites_solution_secondary difmap
_audit_creation_method SHELXL
_cell_angle_alpha 90.00
_cell_angle_beta 90.713(8)
_cell_angle_gamma 90.00
_cell_formula_units_Z 4
_cell_length_a 22.414(2)
_cell_length_b 13.7686(15)
_cell_length_c 22.207(2)
_cell_measurement_temperature 293(2)
_cell_volume 6852.8(11)
_computing_structure_refinement 'SHELXL-93 (Sheldrick, 1993)'
_computing_structure_solution 'SHELXS-86 (Sheldrick, 1990)'
_diffrn_ambient_temperature 293(2)
_diffrn_radiation_monochromator graphite
_diffrn_radiation_source 'fine-focus sealed tube'
_diffrn_radiation_type MoKa
_diffrn_radiation_wavelength 0.71069
_diffrn_reflns_av_R_equivalents 0.0000
_diffrn_reflns_av_sigmaI/netI 0.0278
_diffrn_reflns_limit_h_max 29
_diffrn_reflns_limit_h_min 0
_diffrn_reflns_limit_k_max 17
_diffrn_reflns_limit_k_min 0
_diffrn_reflns_limit_l_max 28
_diffrn_reflns_limit_l_min -28
_diffrn_reflns_number 8185
_diffrn_reflns_theta_max 27.50
_diffrn_reflns_theta_min 2.52
_exptl_absorpt_coefficient_mu 0.697
_exptl_crystal_density_diffrn 1.464
_exptl_crystal_F_000 3052
_refine_diff_density_max 1.917
_refine_diff_density_min -1.913
_refine_diff_density_rms 0.142
_refine_ls_abs_structure_details 'Flack H D (1983), Acta Cryst. A39, 876-881'
_refine_ls_abs_structure_Flack 0.04(5)
_refine_ls_extinction_method none
_refine_ls_goodness_of_fit_all 1.062
_refine_ls_goodness_of_fit_obs 1.073
_refine_ls_matrix_type full
_refine_ls_number_parameters 866
_refine_ls_number_reflns 7615
_refine_ls_number_restraints 1
_refine_ls_restrained_S_all 7.746
_refine_ls_restrained_S_obs 1.073
_refine_ls_R_factor_all 0.0751
_refine_ls_R_factor_obs 0.0489
_refine_ls_shift/esd_max -0.001
_refine_ls_shift/esd_mean 0.000
_refine_ls_structure_factor_coef Fsqd
_refine_ls_weighting_details 'w=1/[s^2^(Fo^2^)+( 0.1156P)^2^+0.0000P] where P=(Fo^2^+2Fc^2^)/3'
_refine_ls_weighting_scheme calc
_refine_ls_wR_factor_all 0.7482
_refine_ls_wR_factor_obs 0.1367
_reflns_number_observed 6701
_reflns_number_total 8185
_reflns_observed_criterion >2sigma(I)
_cod_data_source_file ic0013936_2.cif
_cod_data_source_block shelxl
_cod_depositor_comments
;
The following automatic conversions were performed:

'_refine_ls_weighting_scheme' value 'calc w=1/[s^2^(Fo^2^)+(
0.1156P)^2^+0.0000P] where P=(Fo^2^+2Fc^2^)/3' was changed to 'calc'.
New tag '_refine_ls_weighting_details' was created. The value of the
new tag was set to 'w=1/[s^2^(Fo^2^)+( 0.1156P)^2^+0.0000P] where
P=(Fo^2^+2Fc^2^)/3'.

Automatic conversion script
Id: cif_fix_values 3143 2015-03-26 13:38:13Z robertas 
;
_cod_original_cell_volume 6852.9(12)
_cod_database_code 4319939

loop_
_symmetry_equiv_pos_as_xyz
'x, y, z'
'-x, y, -z'
'x+1/2, y+1/2, z'
'-x+1/2, y+1/2, -z'

loop_
_atom_site_aniso_label
_atom_site_aniso_U_11
_atom_site_aniso_U_22
_atom_site_aniso_U_33
_atom_site_aniso_U_23
_atom_site_aniso_U_13
_atom_site_aniso_U_12
Cr1 0.0274(3) 0.0366(4) 0.0296(4) 0.0015(3) 0.0007(3) 0.0004(3)
C11 0.042(4) 0.046(6) 0.041(4) -0.007(4) 0.001(3) -0.002(5)
N11 0.070(5) 0.072(6) 0.034(3) 0.004(4) -0.001(3) -0.008(6)
C12 0.035(5) 0.066(8) 0.039(4) -0.005(4) 0.001(3) 0.010(5)
N12 0.064(6) 0.079(7) 0.066(6) 0.002(5) 0.005(4) 0.038(6)
C13 0.047(5) 0.029(4) 0.045(4) 0.005(3) -0.006(3) -0.016(4)
N13 0.068(6) 0.046(5) 0.074(6) -0.015(4) 0.003(5) -0.024(5)
C14 0.037(5) 0.087(9) 0.039(4) -0.003(5) 0.012(3) 0.000(5)
N14 0.069(7) 0.108(10) 0.045(5) 0.006(5) 0.007(4) -0.027(7)
C15 0.050(6) 0.060(8) 0.043(5) 0.013(4) 0.002(4) 0.005(5)
N15 0.093(8) 0.126(12) 0.056(5) -0.004(6) -0.005(5) 0.072(8)
C16 0.039(4) 0.041(6) 0.032(3) 0.009(3) 0.003(3) 0.006(4)
N16 0.074(5) 0.067(6) 0.037(4) -0.004(4) 0.003(3) 0.003(6)
Ru1 0.0283(3) 0.0375(4) 0.0337(3) 0.0008(3) 0.0006(2) 0.0028(3)
N2A 0.031(3) 0.063(6) 0.032(3) 0.004(3) 0.003(2) 0.005(4)
N2B 0.039(4) 0.046(5) 0.039(3) 0.004(3) 0.005(3) -0.001(4)
C20 0.041(4) 0.049(6) 0.051(4) -0.009(4) 0.006(3) -0.004(4)
C21 0.040(5) 0.084(9) 0.051(5) 0.001(5) 0.020(4) -0.001(6)
C22 0.054(6) 0.058(8) 0.062(6) 0.005(5) 0.021(5) 0.006(6)
C23 0.070(7) 0.054(7) 0.047(5) -0.008(5) 0.005(4) -0.010(6)
C24 0.042(5) 0.039(6) 0.036(4) 0.000(3) 0.000(3) -0.003(4)
C25 0.038(5) 0.026(4) 0.037(4) -0.004(3) -0.003(3) -0.001(3)
C26 0.059(6) 0.042(6) 0.050(5) -0.001(4) 0.010(4) -0.002(5)
C27 0.099(8) 0.042(7) 0.050(5) -0.010(5) -0.001(5) 0.001(6)
C28 0.056(5) 0.059(7) 0.046(5) -0.004(4) 0.009(4) 0.012(5)
C29 0.055(6) 0.047(6) 0.053(5) -0.007(4) 0.008(4) -0.003(5)
N3A 0.028(3) 0.037(4) 0.047(4) -0.003(3) -0.002(2) 0.010(3)
N3B 0.032(4) 0.043(5) 0.036(3) 0.006(3) -0.003(2) 0.001(3)
C30 0.051(6) 0.056(7) 0.049(5) -0.011(4) -0.011(4) 0.010(5)
C31 0.060(6) 0.055(7) 0.052(5) -0.012(5) -0.006(4) 0.011(5)
C32 0.084(8) 0.055(8) 0.051(6) -0.015(5) -0.002(5) 0.005(7)
C33 0.053(6) 0.030(5) 0.082(7) -0.009(4) 0.003(5) 0.018(4)
C34 0.031(4) 0.033(5) 0.054(5) 0.010(4) 0.007(3) 0.001(4)
C35 0.028(4) 0.048(6) 0.048(5) 0.001(4) -0.010(3) 0.004(4)
C36 0.056(6) 0.050(7) 0.055(5) 0.009(5) -0.022(4) 0.009(5)
C37 0.060(6) 0.061(8) 0.053(6) 0.018(5) -0.022(4) -0.003(6)
C38 0.052(6) 0.066(7) 0.053(5) -0.001(5) -0.021(4) 0.002(6)
C39 0.040(5) 0.069(8) 0.046(5) -0.006(5) -0.010(3) -0.002(5)
N4A 0.032(3) 0.041(4) 0.032(3) 0.007(3) 0.003(2) 0.005(4)
N4B 0.060(5) 0.030(4) 0.035(3) 0.010(3) 0.004(3) 0.002(3)
C40 0.042(5) 0.051(6) 0.057(5) 0.017(4) 0.002(4) 0.004(4)
C41 0.067(6) 0.073(8) 0.034(4) 0.029(5) -0.001(4) 0.000(6)
C42 0.035(5) 0.076(8) 0.053(5) 0.013(5) -0.004(4) 0.009(5)
C43 0.028(4) 0.070(7) 0.047(4) 0.004(5) -0.002(3) 0.012(5)
C44 0.038(4) 0.037(6) 0.039(4) -0.004(3) 0.000(3) 0.006(4)
C45 0.024(3) 0.045(6) 0.043(4) -0.004(3) -0.003(3) -0.001(4)
C46 0.031(4) 0.083(9) 0.060(5) 0.018(5) 0.006(4) -0.005(5)
C47 0.045(6) 0.090(10) 0.061(6) 0.025(7) 0.009(5) -0.016(7)
C48 0.092(8) 0.062(7) 0.038(5) 0.019(5) 0.010(5) -0.009(6)
C49 0.054(6) 0.079(9) 0.045(5) 0.034(5) -0.007(4) -0.001(6)
Ru2 0.0302(3) 0.0338(4) 0.0350(3) 0.0023(3) -0.0003(2) 0.0033(3)
N5A 0.029(3) 0.028(4) 0.049(3) -0.008(3) 0.004(2) 0.002(3)
N5B 0.040(4) 0.035(4) 0.030(3) -0.006(3) 0.003(2) 0.012(3)
C50 0.048(5) 0.066(8) 0.047(4) 0.001(5) 0.014(3) 0.011(5)
C51 0.057(6) 0.062(7) 0.041(4) -0.001(4) 0.012(4) 0.010(5)
C52 0.046(6) 0.085(11) 0.066(7) 0.008(6) 0.018(5) -0.021(7)
C53 0.038(5) 0.045(6) 0.073(6) 0.017(5) 0.013(4) -0.007(5)
C54 0.034(5) 0.044(6) 0.040(4) 0.003(4) 0.003(3) 0.002(4)
C55 0.042(5) 0.061(7) 0.043(5) 0.001(4) 0.005(4) 0.013(5)
C56 0.066(7) 0.037(6) 0.051(5) -0.003(4) 0.000(4) -0.007(5)
C57 0.060(6) 0.037(6) 0.065(6) -0.008(5) -0.005(4) 0.005(5)
C58 0.091(8) 0.058(7) 0.034(4) -0.010(4) 0.010(4) 0.009(6)
C59 0.060(6) 0.061(7) 0.039(4) -0.002(4) 0.015(4) 0.014(6)
N6A 0.035(4) 0.047(5) 0.043(4) -0.001(3) -0.006(3) 0.002(4)
N6B 0.043(4) 0.041(5) 0.038(3) 0.002(3) -0.004(3) -0.007(4)
C60 0.052(5) 0.050(6) 0.057(5) -0.007(4) -0.013(4) 0.008(5)
C61 0.046(5) 0.079(9) 0.047(5) 0.009(5) -0.012(4) -0.002(6)
C62 0.045(5) 0.077(9) 0.047(5) 0.017(5) -0.003(4) 0.015(6)
C63 0.035(4) 0.043(6) 0.075(6) 0.008(5) 0.006(4) 0.008(4)
C64 0.032(4) 0.042(6) 0.040(4) 0.007(4) 0.007(3) 0.000(4)
C65 0.037(5) 0.044(6) 0.039(4) -0.001(4) -0.002(3) 0.006(4)
C66 0.054(6) 0.068(8) 0.039(4) 0.001(4) -0.002(4) 0.002(6)
C67 0.057(6) 0.042(6) 0.061(6) -0.017(5) 0.011(5) 0.009(5)
C68 0.056(6) 0.064(8) 0.056(6) -0.025(5) -0.003(4) -0.005(5)
C69 0.042(5) 0.051(6) 0.056(5) -0.008(4) -0.013(4) -0.002(4)
N7A 0.036(3) 0.043(4) 0.036(3) 0.002(3) -0.001(2) 0.003(4)
N7B 0.016(3) 0.046(4) 0.041(3) 0.004(3) -0.003(2) -0.005(3)
C70 0.039(4) 0.091(9) 0.040(4) 0.024(5) 0.005(3) 0.009(5)
C71 0.048(5) 0.074(8) 0.056(5) 0.027(5) -0.006(4) 0.014(6)
C72 0.060(7) 0.066(8) 0.051(5) 0.009(5) -0.021(5) 0.013(6)
C73 0.046(5) 0.060(7) 0.044(4) 0.014(5) -0.004(3) 0.004(6)
C74 0.021(3) 0.051(7) 0.039(3) 0.002(3) -0.002(2) 0.000(4)
C75 0.042(4) 0.039(5) 0.031(3) 0.003(3) 0.008(3) -0.003(4)
C76 0.044(5) 0.067(7) 0.034(4) 0.010(4) 0.005(3) -0.007(5)
C77 0.056(7) 0.075(9) 0.052(6) 0.006(6) 0.014(5) -0.029(7)
C78 0.050(5) 0.089(10) 0.053(6) 0.027(6) 0.003(4) -0.016(6)
C79 0.043(5) 0.061(7) 0.057(5) 0.018(5) -0.003(4) -0.003(5)
O11W 0.079(7) 0.065(9) 0.055(6) 0.000 0.002(5) 0.000
O12W 0.043(4) 0.067(5) 0.130(6) -0.019(5) 0.009(4) -0.014(3)
O13W 0.046(3) 0.061(4) 0.082(4) -0.003(3) 0.003(3) 0.001(3)
O14W 0.122(9) 0.038(7) 0.046(5) 0.000 0.003(5) 0.000
O15W 0.063(5) 0.079(6) 0.112(6) 0.013(5) -0.003(4) -0.007(4)
O16W 0.056(4) 0.064(5) 0.069(4) 0.006(3) 0.000(3) -0.001(3)
O17W 0.091(7) 0.100(8) 0.152(10) -0.028(8) -0.013(6) -0.003(6)
O18W 0.056(4) 0.131(10) 0.110(7) -0.011(7) -0.008(4) -0.001(5)
O19W 0.109(7) 0.044(6) 0.173(11) -0.023(6) 0.021(7) -0.007(5)
Cl 0.085(2) 0.061(2) 0.104(2) -0.005(2) 0.023(2) -0.002(2)

loop_
_atom_site_label
_atom_site_type_symbol
_atom_site_fract_x
_atom_site_fract_y
_atom_site_fract_z
_atom_site_U_iso_or_equiv
_atom_site_thermal_displace_type
_atom_site_occupancy
_atom_site_calc_flag
_atom_site_refinement_flags
_atom_site_disorder_group
Cr1 Cr 0.99983(6) 0.52377(15) 0.74984(6) 0.0312(2) Uani 1 d . .
C11 C 0.9995(3) 0.5387(9) 0.8435(3) 0.043(2) Uani 1 d . .
N11 N 1.0011(4) 0.5462(9) 0.8949(3) 0.058(2) Uani 1 d . .
C12 C 1.0734(4) 0.4326(9) 0.7562(4) 0.047(3) Uani 1 d . .
N12 N 1.1136(4) 0.3863(10) 0.7603(4) 0.070(3) Uani 1 d . .
C13 C 1.0605(4) 0.6423(7) 0.7434(4) 0.040(2) Uani 1 d . .
N13 N 1.0919(4) 0.7013(7) 0.7422(4) 0.063(3) Uani 1 d . .
C14 C 0.9434(4) 0.4129(10) 0.7558(4) 0.054(3) Uani 1 d . .
N14 N 0.9093(5) 0.3433(10) 0.7585(4) 0.074(4) Uani 1 d . .
C15 C 0.9290(5) 0.6194(9) 0.7452(4) 0.051(3) Uani 1 d . .
N15 N 0.8891(5) 0.6713(12) 0.7420(4) 0.092(4) Uani 1 d . .
C16 C 0.9988(3) 0.5135(7) 0.6570(3) 0.037(2) Uani 1 d . .
N16 N 0.9993(4) 0.5049(9) 0.6055(3) 0.059(2) Uani 1 d . .
Ru1 Ru 0.66644(2) 0.55072(4) 0.50663(2) 0.0331(2) Uani 1 d . .
N2A N 0.6038(3) 0.4800(7) 0.5575(3) 0.042(2) Uani 1 d . .
N2B N 0.6606(3) 0.4224(6) 0.4612(3) 0.041(2) Uani 1 d . .
C20 C 0.5813(3) 0.5090(9) 0.6102(4) 0.047(2) Uani 1 d . .
H20 H 0.5901(3) 0.5715(9) 0.6234(4) 0.056 Uiso 1 calc R .
C21 C 0.5459(4) 0.4513(10) 0.6459(4) 0.058(3) Uani 1 d . .
H21 H 0.5326(4) 0.4741(10) 0.6828(4) 0.070 Uiso 1 calc R .
C22 C 0.5303(5) 0.3589(9) 0.6260(5) 0.058(3) Uani 1 d . .
H22 H 0.5057(5) 0.3188(9) 0.6484(5) 0.069 Uiso 1 calc R .
C23 C 0.5534(4) 0.3288(9) 0.5707(4) 0.057(3) Uani 1 d . .
H23 H 0.5440(4) 0.2674(9) 0.5559(4) 0.068 Uiso 1 calc R .
C24 C 0.5895(4) 0.3884(8) 0.5382(4) 0.039(2) Uani 1 d . .
C25 C 0.6170(4) 0.3592(6) 0.4825(3) 0.034(2) Uani 1 d . .
C26 C 0.6058(5) 0.2749(9) 0.4520(4) 0.050(3) Uani 1 d . .
H26 H 0.5781(5) 0.2316(9) 0.4676(4) 0.060 Uiso 1 calc R .
C27 C 0.6338(5) 0.2516(9) 0.3992(4) 0.064(3) Uani 1 d . .
H27 H 0.6240(5) 0.1953(9) 0.3782(4) 0.077 Uiso 1 calc R .
C28 C 0.6762(4) 0.3132(10) 0.3787(4) 0.053(3) Uani 1 d . .
H28 H 0.6975(4) 0.2985(10) 0.3442(4) 0.064 Uiso 1 calc R .
C29 C 0.6872(4) 0.3994(9) 0.4105(4) 0.052(2) Uani 1 d . .
H29 H 0.7149(4) 0.4428(9) 0.3950(4) 0.062 Uiso 1 calc R .
N3A N 0.6565(3) 0.6807(6) 0.5506(3) 0.037(2) Uani 1 d . .
N3B N 0.6053(3) 0.6207(6) 0.4510(3) 0.037(2) Uani 1 d . .
C30 C 0.6808(4) 0.7024(9) 0.6038(4) 0.052(3) Uani 1 d . .
H30 H 0.7078(4) 0.6594(9) 0.6215(4) 0.063 Uiso 1 calc R .
C31 C 0.6664(4) 0.7904(11) 0.6340(4) 0.056(3) Uani 1 d . .
H31 H 0.6839(4) 0.8046(11) 0.6712(4) 0.067 Uiso 1 calc R .
C32 C 0.6272(5) 0.8528(10) 0.6087(5) 0.064(3) Uani 1 d . .
H32 H 0.6176(5) 0.9105(10) 0.6281(5) 0.076 Uiso 1 calc R .
C33 C 0.6016(4) 0.8304(7) 0.5540(5) 0.055(3) Uani 1 d . .
H33 H 0.5738(4) 0.8725(7) 0.5366(5) 0.066 Uiso 1 calc R .
C34 C 0.6167(4) 0.7459(7) 0.5247(4) 0.039(2) Uani 1 d . .
C35 C 0.5889(4) 0.7123(8) 0.4678(4) 0.042(2) Uani 1 d . .
C36 C 0.5562(4) 0.7720(9) 0.4302(4) 0.054(3) Uani 1 d . .
H36 H 0.5486(4) 0.8356(9) 0.4418(4) 0.065 Uiso 1 calc R .
C37 C 0.5348(4) 0.7394(10) 0.3763(4) 0.058(3) Uani 1 d . .
H37 H 0.5113(4) 0.7789(10) 0.3517(4) 0.070 Uiso 1 calc R .
C38 C 0.5495(4) 0.6425(10) 0.3585(4) 0.057(3) Uani 1 d . .
H38 H 0.5358(4) 0.6170(10) 0.3221(4) 0.069 Uiso 1 calc R .
C39 C 0.5838(4) 0.5896(10) 0.3964(4) 0.052(3) Uani 1 d . .
H39 H 0.5936(4) 0.5269(10) 0.3845(4) 0.062 Uiso 1 calc R .
N4A N 0.7375(3) 0.5014(7) 0.5594(2) 0.0351(14) Uani 1 d . .
N4B N 0.7390(3) 0.6016(6) 0.4587(3) 0.042(2) Uani 1 d . .
C40 C 0.7343(4) 0.4546(8) 0.6134(4) 0.050(2) Uani 1 d . .
H40 H 0.6970(4) 0.4377(8) 0.6279(4) 0.060 Uiso 1 calc R .
C41 C 0.7838(4) 0.4315(10) 0.6471(4) 0.058(3) Uani 1 d . .
H41 H 0.7796(4) 0.4017(10) 0.6844(4) 0.069 Uiso 1 calc R .
C42 C 0.8397(4) 0.4523(10) 0.6258(4) 0.054(3) Uani 1 d . .
H42 H 0.8739(4) 0.4374(10) 0.6481(4) 0.065 Uiso 1 calc R .
C43 C 0.8434(3) 0.4964(10) 0.5696(3) 0.048(2) Uani 1 d . .
H43 H 0.8806(3) 0.5086(10) 0.5531(3) 0.058 Uiso 1 calc R .
C44 C 0.7923(3) 0.5222(7) 0.5378(3) 0.038(2) Uani 1 d . .
C45 C 0.7920(3) 0.5768(7) 0.4798(3) 0.037(2) Uani 1 d . .
C46 C 0.8439(4) 0.5925(10) 0.4496(4) 0.058(3) Uani 1 d . .
H46 H 0.8802(4) 0.5716(10) 0.4657(4) 0.069 Uiso 1 calc R .
C47 C 0.8415(5) 0.6396(11) 0.3949(5) 0.065(4) Uani 1 d . .
H47 H 0.8759(5) 0.6492(11) 0.3727(5) 0.078 Uiso 1 calc R .
C48 C 0.7860(5) 0.6729(10) 0.3736(4) 0.064(3) Uani 1 d . .
H48 H 0.7828(5) 0.7094(10) 0.3384(4) 0.077 Uiso 1 calc R .
C49 C 0.7376(4) 0.6499(10) 0.4058(4) 0.060(3) Uani 1 d . .
H49 H 0.7005(4) 0.6687(10) 0.3906(4) 0.072 Uiso 1 calc R .
Ru2 Ru 0.83389(2) 0.99578(3) 0.99758(2) 0.0330(2) Uani 1 d . .
N5A N 0.8979(3) 1.0659(6) 0.9460(3) 0.035(2) Uani 1 d . .
N5B N 0.8425(3) 1.1282(6) 1.0425(3) 0.035(2) Uani 1 d . .
C50 C 0.9211(4) 1.0349(10) 0.8935(4) 0.054(3) Uani 1 d . .
H50 H 0.9138(4) 0.9713(10) 0.8815(4) 0.064 Uiso 1 calc R .
C51 C 0.9550(4) 1.0930(9) 0.8568(4) 0.053(3) Uani 1 d . .
H51 H 0.9691(4) 1.0697(9) 0.8203(4) 0.064 Uiso 1 calc R .
C52 C 0.9677(5) 1.1874(11) 0.8754(5) 0.066(4) Uani 1 d . .
H52 H 0.9904(5) 1.2281(11) 0.8514(5) 0.079 Uiso 1 calc R .
C53 C 0.9468(4) 1.2193(8) 0.9282(4) 0.052(3) Uani 1 d . .
H53 H 0.9562(4) 1.2817(8) 0.9412(4) 0.063 Uiso 1 calc R .
C54 C 0.9107(4) 1.1593(8) 0.9643(4) 0.039(2) Uani 1 d . .
C55 C 0.8814(4) 1.1912(9) 1.0200(4) 0.049(3) Uani 1 d . .
C56 C 0.8984(5) 1.2770(8) 1.0496(4) 0.051(3) Uani 1 d . .
H56 H 0.9269(5) 1.3182(8) 1.0335(4) 0.061 Uiso 1 calc R .
C57 C 0.8719(4) 1.2977(9) 1.1026(4) 0.054(2) Uani 1 d . .
H57 H 0.8805(4) 1.3557(9) 1.1223(4) 0.065 Uiso 1 calc R .
C58 C 0.8314(5) 1.2318(10) 1.1278(4) 0.061(3) Uani 1 d . .
H58 H 0.8163(5) 1.2421(10) 1.1661(4) 0.073 Uiso 1 calc R .
C59 C 0.8144(4) 1.1516(9) 1.0949(4) 0.053(3) Uani 1 d . .
H59 H 0.7834(4) 1.1127(9) 1.1084(4) 0.064 Uiso 1 calc R .
N6A N 0.8948(3) 0.9255(7) 1.0529(3) 0.042(2) Uani 1 d . .
N6B N 0.8430(3) 0.8652(6) 0.9537(3) 0.041(2) Uani 1 d . .
C60 C 0.9140(4) 0.9576(9) 1.1067(4) 0.053(3) Uani 1 d . .
H60 H 0.9046(4) 1.0203(9) 1.1190(4) 0.063 Uiso 1 calc R .
C61 C 0.9485(4) 0.8963(11) 1.1453(4) 0.058(3) Uani 1 d . .
H61 H 0.9596(4) 0.9179(11) 1.1835(4) 0.069 Uiso 1 calc R .
C62 C 0.9648(4) 0.8096(11) 1.1274(4) 0.056(3) Uani 1 d . .
H62 H 0.9891(4) 0.7712(11) 1.1519(4) 0.068 Uiso 1 calc R .
C63 C 0.9456(3) 0.7754(8) 1.0717(4) 0.051(2) Uani 1 d . .
H63 H 0.9570(3) 0.7140(8) 1.0586(4) 0.061 Uiso 1 calc R .
C64 C 0.9084(4) 0.8347(8) 1.0349(4) 0.038(2) Uani 1 d . .
C65 C 0.8839(4) 0.8036(8) 0.9773(4) 0.040(2) Uani 1 d . .
C66 C 0.8987(4) 0.7164(9) 0.9488(4) 0.054(3) Uani 1 d . .
H66 H 0.9257(4) 0.6736(9) 0.9668(4) 0.064 Uiso 1 calc R .
C67 C 0.8726(4) 0.6946(8) 0.8934(4) 0.053(3) Uani 1 d . .
H67 H 0.8840(4) 0.6395(8) 0.8723(4) 0.064 Uiso 1 calc R .
C68 C 0.8294(4) 0.7564(11) 0.8702(4) 0.059(3) Uani 1 d . .
H68 H 0.8098(4) 0.7419(11) 0.8341(4) 0.071 Uiso 1 calc R .
C69 C 0.8164(4) 0.8367(9) 0.9004(4) 0.050(2) Uani 1 d . .
H69 H 0.7869(4) 0.8769(9) 0.8842(4) 0.060 Uiso 1 calc R .
N7A N 0.7645(3) 1.0474(7) 0.9443(3) 0.0383(15) Uani 1 d . .
N7B N 0.7617(2) 0.9486(6) 1.0460(3) 0.034(2) Uani 1 d . .
C70 C 0.7688(4) 1.0926(10) 0.8914(4) 0.057(3) Uani 1 d . .
H70 H 0.8066(4) 1.1061(10) 0.8765(4) 0.068 Uiso 1 calc R .
C71 C 0.7186(4) 1.1206(10) 0.8574(4) 0.059(3) Uani 1 d . .
H71 H 0.7228(4) 1.1542(10) 0.8214(4) 0.071 Uiso 1 calc R .
C72 C 0.6634(5) 1.0973(10) 0.8783(4) 0.059(3) Uani 1 d . .
H72 H 0.6297(5) 1.1152(10) 0.8563(4) 0.071 Uiso 1 calc R .
C73 C 0.6573(4) 1.0487(10) 0.9308(3) 0.050(2) Uani 1 d . .
H73 H 0.6198(4) 1.0302(10) 0.9441(3) 0.060 Uiso 1 calc R .
C74 C 0.7091(3) 1.0265(7) 0.9649(3) 0.037(2) Uani 1 d . .
C75 C 0.7064(3) 0.9765(7) 1.0211(3) 0.037(2) Uani 1 d . .
C76 C 0.6545(4) 0.9524(9) 1.0529(3) 0.048(2) Uani 1 d . .
H76 H 0.6175(4) 0.9691(9) 1.0366(3) 0.058 Uiso 1 calc R .
C77 C 0.6569(5) 0.9054(10) 1.1066(5) 0.061(3) Uani 1 d . .
H77 H 0.6220(5) 0.8906(10) 1.1269(5) 0.073 Uiso 1 calc R .
C78 C 0.7102(4) 0.8808(11) 1.1299(5) 0.064(3) Uani 1 d . .
H78 H 0.7126(4) 0.8515(11) 1.1676(5) 0.077 Uiso 1 calc R .
C79 C 0.7619(4) 0.8989(9) 1.0978(4) 0.053(3) Uani 1 d . .
H79 H 0.7980(4) 0.8756(9) 1.1129(4) 0.064 Uiso 1 calc R .
O11W O 1.0000 0.6132(10) 0.5000 0.066(3) Uani 1 d S .
O12W O 0.8141(3) 0.2109(6) 0.7438(4) 0.080(2) Uani 1 d . .
O13W O 1.2019(3) 0.8101(6) 0.7542(3) 0.063(2) Uani 1 d . .
O14W O 1.0000 0.4317(9) 1.0000 0.069(3) Uani 1 d S .
O15W O 1.2441(3) 0.3866(7) 0.7700(4) 0.085(3) Uani 1 d . .
O16W O 0.7622(3) 0.6960(6) 0.7359(3) 0.063(2) Uani 1 d . .
O17W O 0.9316(5) -0.0975(11) 0.7531(6) 0.114(4) Uani 1 d . .
O18W O 0.5580(4) 0.6629(10) 0.7469(5) 0.099(3) Uani 1 d . .
O19W O 0.8308(4) 0.0143(8) 0.7302(5) 0.109(4) Uani 1 d . .
Cl Cl 0.67235(15) 0.5300(3) 0.7604(2) 0.0831(10) Uani 1 d . .

loop_
_atom_type_symbol
_atom_type_description
_atom_type_scat_dispersion_real
_atom_type_scat_dispersion_imag
_atom_type_scat_source
Ru Ru -1.2594 0.8363 'International Tables Vol C Tables 4.2.6.8 and 6.1.1.4'
Cr Cr 0.3209 0.6236 'International Tables Vol C Tables 4.2.6.8 and 6.1.1.4'
Cl Cl 0.1484 0.1585 'International Tables Vol C Tables 4.2.6.8 and 6.1.1.4'
N N 0.0061 0.0033 'International Tables Vol C Tables 4.2.6.8 and 6.1.1.4'
C C 0.0033 0.0016 'International Tables Vol C Tables 4.2.6.8 and 6.1.1.4'
H H 0.0000 0.0000 'International Tables Vol C Tables 4.2.6.8 and 6.1.1.4'
O O 0.0106 0.0060 'International Tables Vol C Tables 4.2.6.8 and 6.1.1.4'

loop_
_geom_angle_atom_site_label_1
_geom_angle_atom_site_label_2
_geom_angle_atom_site_label_3
_geom_angle
_geom_angle_site_symmetry_1
_geom_angle_site_symmetry_3
_geom_angle_publ_flag
C14 Cr1 C15 90.2(5) . . ?
C14 Cr1 C16 90.9(4) . . ?
C15 Cr1 C16 89.7(3) . . ?
C14 Cr1 C12 92.1(5) . . ?
C15 Cr1 C12 177.4(6) . . ?
C16 Cr1 C12 91.5(3) . . ?
C14 Cr1 C11 89.9(4) . . ?
C15 Cr1 C11 88.6(4) . . ?
C16 Cr1 C11 178.1(5) . . ?
C12 Cr1 C11 90.2(4) . . ?
C14 Cr1 C13 179.8(6) . . ?
C15 Cr1 C13 89.9(5) . . ?
C16 Cr1 C13 89.1(3) . . ?
C12 Cr1 C13 87.7(4) . . ?
C11 Cr1 C13 90.1(4) . . ?
N11 C11 Cr1 178.0(8) . . ?
N12 C12 Cr1 177.9(11) . . ?
N13 C13 Cr1 177.3(9) . . ?
N14 C14 Cr1 178.5(9) . . ?
N15 C15 Cr1 178.7(12) . . ?
N16 C16 Cr1 177.7(10) . . ?
N2B Ru1 N3A 170.0(3) . . ?
N2B Ru1 N2A 79.7(3) . . ?
N3A Ru1 N2A 94.2(3) . . ?
N2B Ru1 N3B 94.0(3) . . ?
N3A Ru1 N3B 78.6(3) . . ?
N2A Ru1 N3B 95.5(3) . . ?
N2B Ru1 N4B 94.9(3) . . ?
N3A Ru1 N4B 92.3(3) . . ?
N2A Ru1 N4B 170.1(3) . . ?
N3B Ru1 N4B 93.1(3) . . ?
N2B Ru1 N4A 92.3(3) . . ?
N3A Ru1 N4A 96.0(3) . . ?
N2A Ru1 N4A 93.4(3) . . ?
N3B Ru1 N4A 169.9(3) . . ?
N4B Ru1 N4A 78.4(3) . . ?
C20 N2A C24 117.3(8) . . ?
C20 N2A Ru1 127.2(7) . . ?
C24 N2A Ru1 115.0(6) . . ?
C29 N2B C25 117.8(9) . . ?
C29 N2B Ru1 127.1(7) . . ?
C25 N2B Ru1 114.4(6) . . ?
N2A C20 C21 123.7(11) . . ?
C20 C21 C22 119.2(10) . . ?
C21 C22 C23 117.1(11) . . ?
C24 C23 C22 120.9(11) . . ?
C23 C24 N2A 121.8(9) . . ?
C23 C24 C25 123.1(9) . . ?
N2A C24 C25 115.0(8) . . ?
C26 C25 N2B 119.1(8) . . ?
C26 C25 C24 125.6(9) . . ?
N2B C25 C24 115.2(8) . . ?
C25 C26 C27 122.5(11) . . ?
C28 C27 C26 118.0(11) . . ?
C27 C28 C29 118.7(9) . . ?
N2B C29 C28 123.6(10) . . ?
C30 N3A C34 118.7(9) . . ?
C30 N3A Ru1 124.9(7) . . ?
C34 N3A Ru1 116.1(6) . . ?
C35 N3B C39 116.0(8) . . ?
C35 N3B Ru1 116.4(5) . . ?
C39 N3B Ru1 127.3(7) . . ?
N3A C30 C31 121.1(10) . . ?
C32 C31 C30 119.8(10) . . ?
C31 C32 C33 119.3(12) . . ?
C32 C33 C34 120.4(10) . . ?
C33 C34 N3A 120.7(8) . . ?
C33 C34 C35 124.4(9) . . ?
N3A C34 C35 114.6(9) . . ?
N3B C35 C36 121.8(9) . . ?
N3B C35 C34 114.3(8) . . ?
C36 C35 C34 123.2(10) . . ?
C37 C36 C35 121.1(12) . . ?
C36 C37 C38 118.1(10) . . ?
C39 C38 C37 117.6(10) . . ?
C38 C39 N3B 125.2(12) . . ?
C44 N4A C40 117.9(7) . . ?
C44 N4A Ru1 115.1(5) . . ?
C40 N4A Ru1 126.9(5) . . ?
C45 N4B C49 116.6(8) . . ?
C45 N4B Ru1 116.1(5) . . ?
C49 N4B Ru1 127.0(6) . . ?
N4A C40 C41 122.7(8) . . ?
C40 C41 C42 119.9(8) . . ?
C41 C42 C43 117.7(8) . . ?
C44 C43 C42 120.7(8) . . ?
N4A C44 C43 121.0(7) . . ?
N4A C44 C45 114.7(6) . . ?
C43 C44 C45 124.3(7) . . ?
N4B C45 C46 123.7(8) . . ?
N4B C45 C44 115.5(7) . . ?
C46 C45 C44 120.6(7) . . ?
C45 C46 C47 118.8(9) . . ?
C46 C47 C48 118.5(9) . . ?
C49 C48 C47 117.4(9) . . ?
C48 C49 N4B 124.7(9) . . ?
N6B Ru2 N7B 93.1(3) . . ?
N6B Ru2 N6A 78.7(3) . . ?
N7B Ru2 N6A 93.4(3) . . ?
N6B Ru2 N7A 96.2(3) . . ?
N7B Ru2 N7A 79.5(3) . . ?
N6A Ru2 N7A 171.1(3) . . ?
N6B Ru2 N5A 94.1(3) . . ?
N7B Ru2 N5A 169.8(3) . . ?
N6A Ru2 N5A 95.1(3) . . ?
N7A Ru2 N5A 92.6(3) . . ?
N6B Ru2 N5B 169.0(3) . . ?
N7B Ru2 N5B 95.4(3) . . ?
N6A Ru2 N5B 93.9(3) . . ?
N7A Ru2 N5B 92.2(3) . . ?
N5A Ru2 N5B 78.3(3) . . ?
C50 N5A C54 117.9(9) . . ?
C50 N5A Ru2 127.1(7) . . ?
C54 N5A Ru2 114.3(5) . . ?
C55 N5B C59 118.4(9) . . ?
C55 N5B Ru2 116.6(6) . . ?
C59 N5B Ru2 124.9(7) . . ?
N5A C50 C51 123.3(12) . . ?
C50 C51 C52 118.6(10) . . ?
C53 C52 C51 119.6(11) . . ?
C52 C53 C54 120.8(11) . . ?
N5A C54 C53 119.8(8) . . ?
N5A C54 C55 115.6(9) . . ?
C53 C54 C55 124.4(10) . . ?
N5B C55 C56 123.3(9) . . ?
N5B C55 C54 114.9(10) . . ?
C56 C55 C54 121.5(10) . . ?
C57 C56 C55 117.7(11) . . ?
C56 C57 C58 120.2(11) . . ?
C59 C58 C57 118.8(9) . . ?
N5B C59 C58 120.9(10) . . ?
C60 N6A C64 119.9(8) . . ?
C60 N6A Ru2 125.3(7) . . ?
C64 N6A Ru2 114.1(6) . . ?
C65 N6B C69 116.0(9) . . ?
C65 N6B Ru2 115.9(6) . . ?
C69 N6B Ru2 127.8(7) . . ?
N6A C60 C61 120.5(11) . . ?
C62 C61 C60 120.5(10) . . ?
C61 C62 C63 119.7(10) . . ?
C62 C63 C64 119.5(10) . . ?
N6A C64 C63 119.8(9) . . ?
N6A C64 C65 116.7(8) . . ?
C63 C64 C65 123.5(10) . . ?
N6B C65 C66 121.9(8) . . ?
N6B C65 C64 113.9(9) . . ?
C66 C65 C64 124.1(9) . . ?
C67 C66 C65 119.0(10) . . ?
C68 C67 C66 118.9(10) . . ?
C69 C68 C67 118.7(9) . . ?
C68 C69 N6B 125.3(10) . . ?
C70 N7A C74 118.1(7) . . ?
C70 N7A Ru2 127.0(6) . . ?
C74 N7A Ru2 114.8(5) . . ?
C79 N7B C75 118.1(6) . . ?
C79 N7B Ru2 128.1(5) . . ?
C75 N7B Ru2 113.8(5) . . ?
N7A C70 C71 122.4(9) . . ?
C72 C71 C70 118.6(9) . . ?
C73 C72 C71 120.8(8) . . ?
C72 C73 C74 118.5(9) . . ?
N7A C74 C73 121.5(7) . . ?
N7A C74 C75 116.4(6) . . ?
C73 C74 C75 122.0(7) . . ?
N7B C75 C76 117.9(7) . . ?
N7B C75 C74 115.4(6) . . ?
C76 C75 C74 126.6(7) . . ?
C77 C76 C75 122.0(9) . . ?
C78 C77 C76 119.1(9) . . ?
C77 C78 C79 120.0(10) . . ?
N7B C79 C78 122.7(9) . . ?

loop_
_geom_bond_atom_site_label_1
_geom_bond_atom_site_label_2
_geom_bond_distance
_geom_bond_site_symmetry_2
_geom_bond_publ_flag
Cr1 C14 1.987(13) . ?
Cr1 C15 2.065(12) . ?
Cr1 C16 2.066(7) . ?
Cr1 C12 2.076(10) . ?
Cr1 C11 2.091(7) . ?
Cr1 C13 2.130(9) . ?
C11 N11 1.146(10) . ?
C12 N12 1.106(13) . ?
C13 N13 1.076(12) . ?
C14 N14 1.23(2) . ?
C15 N15 1.146(15) . ?
C16 N16 1.150(10) . ?
Ru1 N2B 2.039(9) . ?
Ru1 N3A 2.053(8) . ?
Ru1 N2A 2.058(7) . ?
Ru1 N3B 2.072(7) . ?
Ru1 N4B 2.077(7) . ?
Ru1 N4A 2.080(6) . ?
N2A C20 1.340(10) . ?
N2A C24 1.368(14) . ?
N2B C29 1.319(11) . ?
N2B C25 1.395(11) . ?
C20 C21 1.380(14) . ?
C21 C22 1.39(2) . ?
C22 C23 1.402(13) . ?
C23 C24 1.364(13) . ?
C24 C25 1.446(11) . ?
C25 C26 1.365(13) . ?
C26 C27 1.375(13) . ?
C27 C28 1.36(2) . ?
C28 C29 1.40(2) . ?
N3A C30 1.327(11) . ?
N3A C34 1.386(11) . ?
N3B C35 1.367(14) . ?
N3B C39 1.368(10) . ?
C30 C31 1.43(2) . ?
C31 C32 1.35(2) . ?
C32 C33 1.373(14) . ?
C33 C34 1.378(13) . ?
C34 C35 1.475(12) . ?
C35 C36 1.376(12) . ?
C36 C37 1.361(13) . ?
C37 C38 1.43(2) . ?
C38 C39 1.347(14) . ?
N4A C44 1.354(10) . ?
N4A C40 1.364(11) . ?
N4B C45 1.317(9) . ?
N4B C49 1.350(10) . ?
C40 C41 1.367(12) . ?
C41 C42 1.376(12) . ?
C42 C43 1.391(13) . ?
C43 C44 1.384(10) . ?
C44 C45 1.492(11) . ?
C45 C46 1.367(11) . ?
C46 C47 1.377(15) . ?
C47 C48 1.40(2) . ?
C48 C49 1.345(13) . ?
Ru2 N6B 2.056(8) . ?
Ru2 N7B 2.058(6) . ?
Ru2 N6A 2.066(7) . ?
Ru2 N7A 2.067(6) . ?
Ru2 N5A 2.084(7) . ?
Ru2 N5B 2.086(7) . ?
N5A C50 1.352(10) . ?
N5A C54 1.377(13) . ?
N5B C55 1.331(13) . ?
N5B C59 1.367(10) . ?
C50 C51 1.377(14) . ?
C51 C52 1.39(2) . ?
C52 C53 1.341(15) . ?
C53 C54 1.414(12) . ?
C54 C55 1.476(12) . ?
C55 C56 1.40(2) . ?
C56 C57 1.354(13) . ?
C57 C58 1.41(2) . ?
C58 C59 1.38(2) . ?
N6A C60 1.341(11) . ?
N6A C64 1.349(14) . ?
N6B C65 1.349(12) . ?
N6B C69 1.376(10) . ?
C60 C61 1.425(14) . ?
C61 C62 1.31(2) . ?
C62 C63 1.387(14) . ?
C63 C64 1.418(13) . ?
C64 C65 1.452(12) . ?
C65 C66 1.40(2) . ?
C66 C67 1.389(13) . ?
C67 C68 1.38(2) . ?
C68 C69 1.33(2) . ?
N7A C70 1.335(11) . ?
N7A C74 1.360(9) . ?
N7B C79 1.338(11) . ?
N7B C75 1.405(9) . ?
C70 C71 1.402(12) . ?
C71 C72 1.364(14) . ?
C72 C73 1.353(14) . ?
C73 C74 1.411(10) . ?
C74 C75 1.427(10) . ?
C75 C76 1.409(11) . ?
C76 C77 1.357(14) . ?
C77 C78 1.339(15) . ?
C78 C79 1.391(12) . ?
